data_4326706
loop_
_publ_author_name
'Juan Xiao'
'Bao-Yu Liu'
'Gang Wei'
'Xiao-Chun Huang'

_publ_section_title
;
 Solvent Induced Diverse Dimensional Coordination Assemblies of Cupric
 Benzotriazole-5-carboxylate: Syntheses, Crystal Structures, and Magnetic
 Properties
;
_journal_name_full 'Inorganic Chemistry'
_journal_page_first 11032
_journal_page_last 11038
_journal_paper_doi 10.1021/ic201571n
_journal_volume 50
_journal_year 2011
_chemical_formula_moiety 'Cu (C7H3N3O2) 2(H2O)'
_chemical_formula_sum 'C7 H7 Cu N3 O4'
_chemical_formula_weight 260.70
_chemical_name_systematic
; 
 ? 
;
_space_group_IT_number 14
_symmetry_cell_setting monoclinic
_symmetry_space_group_name_Hall '-P 2ybc'
_symmetry_space_group_name_H-M 'P 1 21/c 1'
_atom_sites_solution_hydrogens geom
_atom_sites_solution_primary direct
_atom_sites_solution_secondary difmap
_audit_creation_method SHELXL-97
_cell_angle_alpha 90.00
_cell_angle_beta 114.759(3)
_cell_angle_gamma 90.00
_cell_formula_units_Z 4
_cell_length_a 6.9797(14)
_cell_length_b 19.094(4)
_cell_length_c 7.5079(15)
_cell_measurement_reflns_used 1576
_cell_measurement_temperature 293(2)
_cell_measurement_theta_max 25.00
_cell_measurement_theta_min 3.170
_cell_volume 908.6(3)
_computing_cell_refinement 'Bruker SMART'
_computing_data_collection 'Bruker SMART'
_computing_data_reduction 'Bruker SMART'
_computing_molecular_graphics 'Bruker SMART'
_computing_publication_material 'Bruker SMART'
_computing_structure_refinement 'SHELXL-97 (Sheldrick, 1997)'
_computing_structure_solution 'SHELXS-97 (Sheldrick, 1990)'
_diffrn_ambient_temperature 293(2)
_diffrn_measured_fraction_theta_full 0.985
_diffrn_measured_fraction_theta_max 0.985
_diffrn_measurement_device_type 'Bruker Smart Apex CCD area detector'
_diffrn_measurement_method 'phi and omega scans'
_diffrn_radiation_monochromator graphite
_diffrn_radiation_source 'fine-focus sealed tube'
_diffrn_radiation_type MoK\a
_diffrn_radiation_wavelength 0.71073
_diffrn_reflns_av_R_equivalents 0.0456
_diffrn_reflns_av_sigmaI/netI 0.0528
_diffrn_reflns_limit_h_max 8
_diffrn_reflns_limit_h_min -8
_diffrn_reflns_limit_k_max 22
_diffrn_reflns_limit_k_min -22
_diffrn_reflns_limit_l_max 8
_diffrn_reflns_limit_l_min -8
_diffrn_reflns_number 4973
_diffrn_reflns_theta_full 25.00
_diffrn_reflns_theta_max 25.00
_diffrn_reflns_theta_min 3.17
_exptl_absorpt_coefficient_mu 2.401
_exptl_absorpt_correction_T_max 0.825
_exptl_absorpt_correction_T_min 0.516
_exptl_absorpt_correction_type multi-scan
_exptl_absorpt_process_details SADABS
_exptl_crystal_colour blue
_exptl_crystal_density_diffrn 1.906
_exptl_crystal_description flake
_exptl_crystal_F_000 524
_exptl_crystal_size_max 0.28
_exptl_crystal_size_mid 0.25
_exptl_crystal_size_min 0.08
_refine_diff_density_max 0.783
_refine_diff_density_min -1.094
_refine_diff_density_rms 0.128
_refine_ls_extinction_method none
_refine_ls_goodness_of_fit_ref 1.042
_refine_ls_hydrogen_treatment constr
_refine_ls_matrix_type full
_refine_ls_number_parameters 136
_refine_ls_number_reflns 1576
_refine_ls_number_restraints 0
_refine_ls_restrained_S_all 1.042
_refine_ls_R_factor_all 0.0775
_refine_ls_R_factor_gt 0.0700
_refine_ls_shift/su_max 0.000
_refine_ls_shift/su_mean 0.000
_refine_ls_structure_factor_coef Fsqd
_refine_ls_weighting_details 'calc w=1/[\s^2^(Fo^2^)+(0.0286P)^2^+11.5305P] where P=(Fo^2^+2Fc^2^)/3'
_refine_ls_weighting_scheme calc
_refine_ls_wR_factor_gt 0.1376
_refine_ls_wR_factor_ref 0.1419
_reflns_number_gt 1450
_reflns_number_total 1576
_reflns_threshold_expression >2sigma(I)
_cod_data_source_file ic201571n_si_001_1.cif
_cod_data_source_block 1
_cod_database_code 4326706

loop_
_symmetry_equiv_pos_as_xyz
'x, y, z'
'-x, y+1/2, -z+1/2'
'-x, -y, -z'
'x, -y-1/2, z-1/2'

loop_
_atom_site_label
_atom_site_type_symbol
_atom_site_fract_x
_atom_site_fract_y
_atom_site_fract_z
_atom_site_U_iso_or_equiv
_atom_site_adp_type
_atom_site_occupancy
_atom_site_symmetry_multiplicity
_atom_site_calc_flag
_atom_site_refinement_flags
Cu1 Cu 0.26606(13) 0.45715(4) 0.14368(12) 0.0189(3) Uani 1 1 d .
O2 O 0.2371(9) 0.9192(2) 0.1288(9) 0.0366(14) Uani 1 1 d .
O1 O 0.5545(8) 0.8714(3) 0.2914(8) 0.0343(13) Uani 1 1 d .
O3 O 0.2608(10) 0.4548(3) -0.1267(9) 0.0497(16) Uani 1 1 d .
H3B H 0.3680 0.4328 -0.1236 0.060 Uiso 1 1 d R
H3C H 0.2625 0.4961 -0.1680 0.060 Uiso 1 1 d R
O4 O 0.2523(10) 0.4535(3) 0.4033(9) 0.0480(16) Uani 1 1 d .
H4B H 0.2460 0.4947 0.4436 0.058 Uiso 1 1 d R
H4A H 0.3622 0.4335 0.4866 0.058 Uiso 1 1 d R
C1 C 0.0961(10) 0.6642(3) 0.0166(10) 0.0170(14) Uani 1 1 d .
C2 C 0.2979(10) 0.6724(3) 0.1681(10) 0.0164(14) Uani 1 1 d .
C3 C 0.3845(11) 0.7390(3) 0.2248(10) 0.0191(14) Uani 1 1 d .
H3A H 0.5181 0.7444 0.3260 0.023 Uiso 1 1 calc R
C4 C 0.2704(12) 0.7954(3) 0.1299(11) 0.0228(15) Uani 1 1 d .
C5 C 0.0636(11) 0.7875(3) -0.0195(11) 0.0213(15) Uani 1 1 d .
H5A H -0.0144 0.8273 -0.0774 0.026 Uiso 1 1 calc R
C6 C -0.0249(11) 0.7226(3) -0.0812(11) 0.0217(15) Uani 1 1 d .
H6A H -0.1584 0.7176 -0.1828 0.026 Uiso 1 1 calc R
C7 C 0.3577(12) 0.8690(3) 0.1870(11) 0.0238(16) Uani 1 1 d .
N1 N 0.3737(9) 0.6068(3) 0.2314(8) 0.0210(13) Uani 1 1 d .
N2 N 0.2209(8) 0.5626(3) 0.1245(8) 0.0185(13) Uani 1 1 d .
N3 N 0.0513(8) 0.5951(3) -0.0070(8) 0.0177(12) Uani 1 1 d .

loop_
_atom_site_aniso_label
_atom_site_aniso_U_11
_atom_site_aniso_U_22
_atom_site_aniso_U_33
_atom_site_aniso_U_23
_atom_site_aniso_U_13
_atom_site_aniso_U_12
Cu1 0.0216(4) 0.0100(4) 0.0233(5) 0.0017(4) 0.0078(3) 0.0030(3)
O2 0.052(4) 0.010(2) 0.055(4) 0.008(2) 0.029(3) 0.002(2)
O1 0.036(3) 0.020(3) 0.041(3) -0.004(2) 0.010(3) -0.010(2)
O3 0.061(4) 0.036(3) 0.063(4) 0.005(3) 0.036(4) 0.007(3)
O4 0.057(4) 0.034(3) 0.041(4) 0.002(3) 0.009(3) 0.010(3)
C1 0.024(3) 0.007(3) 0.024(4) -0.004(3) 0.014(3) -0.002(3)
C2 0.014(3) 0.013(3) 0.020(4) 0.000(3) 0.005(3) 0.002(3)
C3 0.024(3) 0.013(3) 0.024(4) 0.000(3) 0.014(3) -0.003(3)
C4 0.032(4) 0.014(3) 0.028(4) 0.001(3) 0.018(3) 0.001(3)
C5 0.024(4) 0.007(3) 0.032(4) 0.005(3) 0.010(3) 0.008(3)
C6 0.020(3) 0.016(3) 0.028(4) -0.002(3) 0.009(3) -0.004(3)
C7 0.036(4) 0.010(3) 0.030(4) -0.001(3) 0.019(4) -0.010(3)
N1 0.018(3) 0.014(3) 0.024(3) 0.004(2) 0.001(3) 0.007(2)
N2 0.022(3) 0.005(2) 0.026(3) 0.003(2) 0.009(3) -0.002(2)
N3 0.018(3) 0.009(3) 0.022(3) -0.002(2) 0.004(2) -0.004(2)

loop_
_atom_type_symbol
_atom_type_description
_atom_type_scat_dispersion_real
_atom_type_scat_dispersion_imag
_atom_type_scat_source
C C 0.0033 0.0016 'International Tables Vol C Tables 4.2.6.8 and 6.1.1.4'
H H 0.0000 0.0000 'International Tables Vol C Tables 4.2.6.8 and 6.1.1.4'
N N 0.0061 0.0033 'International Tables Vol C Tables 4.2.6.8 and 6.1.1.4'
O O 0.0106 0.0060 'International Tables Vol C Tables 4.2.6.8 and 6.1.1.4'
Cu Cu 0.3201 1.2651 'International Tables Vol C Tables 4.2.6.8 and 6.1.1.4'

loop_
_geom_angle_atom_site_label_1
_geom_angle_atom_site_label_2
_geom_angle_atom_site_label_3
_geom_angle
_geom_angle_site_symmetry_1
_geom_angle_site_symmetry_3
O4 Cu1 O1 90.8(2) . 2_645
O4 Cu1 O3 175.2(3) . .
O1 Cu1 O3 88.4(2) 2_645 .
O4 Cu1 N2 92.0(2) . .
O1 Cu1 N2 153.3(2) 2_645 .
O3 Cu1 N2 90.8(2) . .
O4 Cu1 N3 89.4(2) . 3_565
O1 Cu1 N3 98.4(2) 2_645 3_565
O3 Cu1 N3 86.1(2) . 3_565
N2 Cu1 N3 108.2(2) . 3_565
C7 O1 Cu1 126.1(5) . 2_655
Cu1 O3 H3B 109.8 . .
Cu1 O3 H3C 110.5 . .
H3B O3 H3C 108.7 . .
Cu1 O4 H4B 110.3 . .
Cu1 O4 H4A 109.7 . .
H4B O4 H4A 108.6 . .
N3 C1 C2 108.3(6) . .
N3 C1 C6 130.7(6) . .
C2 C1 C6 121.1(6) . .
N1 C2 C3 132.4(6) . .
N1 C2 C1 107.0(6) . .
C3 C2 C1 120.6(6) . .
C4 C3 C2 118.7(6) . .
C4 C3 H3A 120.6 . .
C2 C3 H3A 120.6 . .
C3 C4 C5 120.8(6) . .
C3 C4 C7 120.6(7) . .
C5 C4 C7 118.5(6) . .
C6 C5 C4 121.8(6) . .
C6 C5 H5A 119.1 . .
C4 C5 H5A 119.1 . .
C5 C6 C1 116.9(6) . .
C5 C6 H6A 121.6 . .
C1 C6 H6A 121.6 . .
O2 C7 O1 126.5(6) . .
O2 C7 C4 119.1(7) . .
O1 C7 C4 114.3(6) . .
N2 N1 C2 106.0(5) . .
N1 N2 N3 112.9(5) . .
N1 N2 Cu1 121.6(4) . .
N3 N2 Cu1 125.1(4) . .
N2 N3 C1 105.8(5) . .
N2 N3 Cu1 122.1(4) . 3_565
C1 N3 Cu1 128.5(4) . 3_565

loop_
_geom_bond_atom_site_label_1
_geom_bond_atom_site_label_2
_geom_bond_distance
_geom_bond_site_symmetry_2
Cu1 O4 1.993(6) .
Cu1 O1 1.994(5) 2_645
Cu1 O3 2.015(6) .
Cu1 N2 2.034(5) .
Cu1 N3 2.247(5) 3_565
O2 C7 1.231(9) .
O1 C7 1.265(9) .
O1 Cu1 1.994(5) 2_655
O3 H3B 0.8500 .
O3 H3C 0.8499 .
O4 H4B 0.8497 .
O4 H4A 0.8501 .
C1 N3 1.352(8) .
C1 C2 1.400(9) .
C1 C6 1.406(9) .
C2 N1 1.365(8) .
C2 C3 1.396(9) .
C3 C4 1.352(9) .
C3 H3A 0.9300 .
C4 C5 1.417(10) .
C4 C7 1.520(9) .
C5 C6 1.375(9) .
C5 H5A 0.9300 .
C6 H6A 0.9300 .
N1 N2 1.333(8) .
N2 N3 1.334(7) .
N3 Cu1 2.247(5) 3_565
